data_2232954
loop_
_publ_author_name
'Xu, Hua-Jie'
'Su, Peng-Fei'
'Liu, Zhao-Di'

_publ_section_title
;
 2-[(<i>E</i>)-(2-Hydroxynaphthalen-1-yl)methylideneamino]isoindoline-1,3-dione
;
_journal_coeditor_code SU2339
_journal_issue 12
_journal_name_full 'Acta Crystallographica Section E'
_journal_page_first o3165
_journal_paper_doi 10.1107/S1600536811045569
_journal_volume 67
_journal_year 2011
_chemical_formula_iupac 'C19 H12 N2 O3'
_chemical_formula_moiety 'C19 H12 N2 O3'
_chemical_formula_sum 'C19 H12 N2 O3'
_chemical_formula_weight 316.31
_chemical_name_systematic
;
2-[(<i>E</i>)-(2-Hydroxynaphthalen-1-yl)methylideneamino]isoindoline-1,3-dione
;
_space_group_IT_number 4
_symmetry_cell_setting monoclinic
_symmetry_space_group_name_Hall 'P 2yb'
_symmetry_space_group_name_H-M 'P 1 21 1'
_atom_sites_solution_hydrogens geom
_atom_sites_solution_primary direct
_atom_sites_solution_secondary difmap
_audit_creation_method SHELXL-97
_cell_angle_alpha 90.00
_cell_angle_beta 100.763(5)
_cell_angle_gamma 90.00
_cell_formula_units_Z 4
_cell_length_a 7.153(2)
_cell_length_b 15.503(4)
_cell_length_c 13.446(4)
_cell_measurement_reflns_used 2910
_cell_measurement_temperature 298(2)
_cell_measurement_theta_max 26.20
_cell_measurement_theta_min 2.63
_cell_volume 1464.8(7)
_computing_cell_refinement 'SAINT (Siemens, 1996)'
_computing_data_collection 'SMART (Siemens, 1996)'
_computing_data_reduction 'SAINT (Siemens, 1996)'
_computing_molecular_graphics 'SHELXTL (Sheldrick, 2008)'
_computing_publication_material 'SHELXTL (Sheldrick, 2008)'
_computing_structure_refinement 'SHELXL97 (Sheldrick, 2008)'
_computing_structure_solution 'SHELXS97 (Sheldrick, 2008)'
_diffrn_ambient_temperature 298(2)
_diffrn_measured_fraction_theta_full 0.996
_diffrn_measured_fraction_theta_max 0.996
_diffrn_measurement_device_type 'Siemens SMART CCD area-detector'
_diffrn_measurement_method '\f and \w scans'
_diffrn_radiation_monochromator graphite
_diffrn_radiation_source 'fine-focus sealed tube'
_diffrn_radiation_type MoK\a
_diffrn_radiation_wavelength 0.71073
_diffrn_reflns_av_R_equivalents 0.0261
_diffrn_reflns_av_sigmaI/netI 0.0469
_diffrn_reflns_limit_h_max 9
_diffrn_reflns_limit_h_min -8
_diffrn_reflns_limit_k_max 19
_diffrn_reflns_limit_k_min -19
_diffrn_reflns_limit_l_max 17
_diffrn_reflns_limit_l_min -12
_diffrn_reflns_number 8507
_diffrn_reflns_theta_full 27.00
_diffrn_reflns_theta_max 27.00
_diffrn_reflns_theta_min 1.54
_exptl_absorpt_coefficient_mu 0.099
_exptl_absorpt_correction_T_max 0.9902
_exptl_absorpt_correction_T_min 0.9805
_exptl_absorpt_correction_type multi-scan
_exptl_absorpt_process_details '(SADABS; Sheldrick, 1996)'
_exptl_crystal_colour yellow
_exptl_crystal_density_diffrn 1.434
_exptl_crystal_density_method 'not measured'
_exptl_crystal_description prism
_exptl_crystal_F_000 656
_exptl_crystal_size_max 0.20
_exptl_crystal_size_mid 0.20
_exptl_crystal_size_min 0.10
_refine_diff_density_max 0.139
_refine_diff_density_min -0.194
_refine_ls_abs_structure_details 'Flack (1983), 2608 Friedel pairs'
_refine_ls_abs_structure_Flack 0.2(12)
_refine_ls_extinction_method none
_refine_ls_goodness_of_fit_ref 1.024
_refine_ls_hydrogen_treatment constr
_refine_ls_matrix_type full
_refine_ls_number_parameters 433
_refine_ls_number_reflns 5907
_refine_ls_number_restraints 1
_refine_ls_restrained_S_all 1.023
_refine_ls_R_factor_all 0.0631
_refine_ls_R_factor_gt 0.0427
_refine_ls_shift/su_max 0.001
_refine_ls_shift/su_mean 0.000
_refine_ls_structure_factor_coef Fsqd
_refine_ls_weighting_details 'calc w=1/[\s^2^(Fo^2^)+(0.0506P)^2^+0.1090P] where P=(Fo^2^+2Fc^2^)/3'
_refine_ls_weighting_scheme calc
_refine_ls_wR_factor_gt 0.0977
_refine_ls_wR_factor_ref 0.1089
_reflns_number_gt 4475
_reflns_number_total 5907
_reflns_threshold_expression I>2sigma(I)
_cod_data_source_file su2339.cif
_cod_data_source_block I
_cod_original_cell_volume 1464.7(7)
_cod_original_sg_symbol_H-M 'P 21'
_cod_database_code 2232954
_cod_database_fobs_code 2232954

loop_
_symmetry_equiv_pos_site_id
_symmetry_equiv_pos_as_xyz
1 x,y,z
2 -x,1/2+y,-z

loop_
_atom_site_aniso_label
_atom_site_aniso_U_11
_atom_site_aniso_U_22
_atom_site_aniso_U_33
_atom_site_aniso_U_12
_atom_site_aniso_U_13
_atom_site_aniso_U_23
O1 0.0772(13) 0.0557(13) 0.0489(11) -0.0106(10) 0.0088(9) 0.0065(9)
O2 0.0760(13) 0.0537(12) 0.0485(10) -0.0071(10) 0.0096(9) 0.0120(10)
O3 0.0853(14) 0.0447(11) 0.0606(11) -0.0025(9) 0.0257(10) 0.0050(9)
N1 0.0519(13) 0.0472(14) 0.0428(12) -0.0029(11) 0.0088(9) -0.0028(11)
N2 0.0524(13) 0.0449(15) 0.0408(12) -0.0026(10) 0.0109(10) 0.0001(10)
C1 0.0357(13) 0.0446(15) 0.0467(15) 0.0003(11) 0.0031(10) 0.0005(12)
C2 0.0401(15) 0.0473(17) 0.0482(15) -0.0023(12) 0.0033(11) 0.0082(14)
C3 0.0523(19) 0.0413(18) 0.0598(19) -0.0028(13) 0.0074(13) 0.0039(15)
C4 0.0492(16) 0.0472(17) 0.0583(17) -0.0015(13) 0.0035(12) -0.0116(14)
C5 0.0657(19) 0.0622(19) 0.0481(16) 0.0054(14) 0.0094(13) -0.0081(13)
C6 0.102(3) 0.070(2) 0.0469(16) 0.0097(18) 0.0233(15) 0.0064(16)
C7 0.096(2) 0.0573(18) 0.0596(17) 0.0049(17) 0.0228(15) 0.0109(15)
C8 0.0718(18) 0.0495(16) 0.0521(15) 0.0011(13) 0.0155(13) 0.0024(12)
C9 0.0406(14) 0.0456(16) 0.0427(14) 0.0036(12) 0.0047(10) -0.0021(13)
C10 0.0386(15) 0.0509(19) 0.0505(16) 0.0036(12) 0.0052(12) -0.0014(14)
C11 0.0445(14) 0.0441(16) 0.0439(15) -0.0007(12) 0.0072(11) -0.0003(12)
C12 0.0407(14) 0.0442(15) 0.0534(15) -0.0003(11) 0.0032(11) 0.0077(13)
C13 0.0460(14) 0.0451(15) 0.0454(14) 0.0039(12) 0.0101(11) 0.0042(12)
C14 0.0370(14) 0.0465(17) 0.0495(17) 0.0040(11) 0.0059(11) -0.0011(13)
C15 0.0389(14) 0.0445(16) 0.0504(15) 0.0012(12) 0.0043(11) 0.0027(14)
C16 0.0472(19) 0.046(2) 0.073(2) -0.0024(13) 0.0064(14) -0.0026(16)
C17 0.0553(18) 0.0529(19) 0.076(2) 0.0008(15) 0.0049(14) -0.0188(17)
C18 0.0573(18) 0.069(2) 0.0553(17) 0.0076(15) 0.0102(13) -0.0134(16)
C19 0.0509(16) 0.0525(19) 0.0479(16) 0.0085(13) 0.0108(12) -0.0002(13)
O4 0.0766(14) 0.0559(13) 0.0485(11) -0.0123(10) 0.0110(9) 0.0107(10)
O5 0.1025(16) 0.0481(12) 0.0534(11) -0.0120(11) 0.0212(10) 0.0064(9)
O6 0.0879(15) 0.0543(13) 0.0501(11) -0.0116(11) 0.0167(10) 0.0097(10)
N3 0.0517(12) 0.0437(13) 0.0398(11) -0.0019(11) 0.0067(9) -0.0048(10)
N4 0.0556(13) 0.0393(14) 0.0394(12) -0.0034(10) 0.0112(10) -0.0006(10)
C20 0.0373(13) 0.0430(15) 0.0400(13) -0.0003(10) 0.0038(10) 0.0001(11)
C21 0.0402(15) 0.0518(17) 0.0457(15) -0.0046(12) 0.0051(11) 0.0013(15)
C22 0.055(2) 0.0386(18) 0.063(2) -0.0065(13) 0.0043(14) -0.0001(15)
C23 0.0503(16) 0.0472(18) 0.0584(17) -0.0020(13) 0.0037(12) -0.0122(15)
C24 0.072(2) 0.067(2) 0.0480(16) 0.0105(15) 0.0123(13) -0.0075(14)
C25 0.110(3) 0.081(2) 0.0436(16) 0.018(2) 0.0255(16) 0.0034(17)
C26 0.113(3) 0.0608(19) 0.0530(17) 0.0070(18) 0.0271(16) 0.0134(15)
C27 0.082(2) 0.0460(17) 0.0500(15) 0.0030(14) 0.0179(13) 0.0011(12)
C28 0.0375(14) 0.0477(16) 0.0441(15) 0.0012(11) 0.0064(10) 0.0006(13)
C29 0.0410(15) 0.055(2) 0.0431(15) 0.0030(13) 0.0056(11) -0.0065(14)
C30 0.0479(15) 0.0454(16) 0.0412(14) -0.0008(12) 0.0054(11) 0.0017(12)
C31 0.0448(15) 0.0439(15) 0.0465(14) -0.0003(11) 0.0076(11) 0.0072(13)
C32 0.0495(14) 0.0465(16) 0.0421(14) -0.0033(12) 0.0080(11) 0.0035(12)
C33 0.0380(14) 0.0453(17) 0.0469(16) 0.0036(11) 0.0065(11) -0.0024(12)
C34 0.0529(17) 0.069(2) 0.0433(16) 0.0020(14) 0.0128(12) -0.0029(14)
C35 0.0544(17) 0.073(2) 0.0585(18) 0.0048(15) 0.0088(13) -0.0235(17)
C36 0.0568(18) 0.0501(19) 0.073(2) 0.0033(15) 0.0073(14) -0.0154(17)
C37 0.0496(19) 0.0461(19) 0.0627(19) -0.0025(13) 0.0049(13) -0.0001(15)
C38 0.0359(13) 0.0442(15) 0.0462(14) 0.0007(11) 0.0055(10) -0.0022(13)

loop_
_atom_site_type_symbol
_atom_site_label
_atom_site_fract_x
_atom_site_fract_y
_atom_site_fract_z
_atom_site_U_iso_or_equiv
_atom_site_thermal_displace_type
_atom_site_calc_flag
_atom_site_refinement_flags
_atom_site_occupancy
O O1 0.1927(3) 1.08135(14) 0.28132(14) 0.0610(7) Uani d . 1.000
O O2 0.0403(3) 0.73412(13) 0.26399(14) 0.0597(7) Uani d . 1.000
O O3 0.1942(3) 0.94247(12) 0.05260(14) 0.0620(7) Uani d . 1.000
N N1 0.1344(3) 0.92084(13) 0.24519(16) 0.0473(8) Uani d . 1.000
N N2 0.1193(3) 0.85427(17) 0.17763(17) 0.0458(8) Uani d . 1.000
C C1 0.1297(3) 0.98047(18) 0.40655(19) 0.0429(8) Uani d . 1.000
C C2 0.1675(4) 1.0640(2) 0.3758(2) 0.0458(9) Uani d . 1.000
C C3 0.1821(4) 1.1335(2) 0.4416(2) 0.0515(11) Uani d . 1.000
C C4 0.1629(4) 1.12177(19) 0.5388(2) 0.0524(10) Uani d . 1.000
C C5 0.1157(4) 1.0274(2) 0.6779(2) 0.0588(10) Uani d . 1.000
C C6 0.0851(5) 0.9482(2) 0.7147(2) 0.0718(13) Uani d . 1.000
C C7 0.0660(5) 0.8776(2) 0.6500(2) 0.0699(11) Uani d . 1.000
C C8 0.0786(4) 0.88593(19) 0.5504(2) 0.0573(9) Uani d . 1.000
C C9 0.1118(3) 0.96774(18) 0.50983(19) 0.0434(8) Uani d . 1.000
C C10 0.1299(4) 1.0395(2) 0.5766(2) 0.0471(10) Uani d . 1.000
C C11 0.1131(4) 0.9094(2) 0.33675(19) 0.0443(9) Uani d . 1.000
C C12 0.0763(3) 0.76652(17) 0.1887(2) 0.0468(8) Uani d . 1.000
C C13 0.1526(3) 0.87223(18) 0.07966(19) 0.0453(8) Uani d . 1.000
C C14 0.1294(3) 0.78991(18) 0.0249(2) 0.0446(9) Uani d . 1.000
C C15 0.0850(4) 0.7274(2) 0.0903(2) 0.0451(9) Uani d . 1.000
C C16 0.0560(4) 0.6426(2) 0.0581(2) 0.0560(11) Uani d . 1.000
C C17 0.0706(4) 0.6244(2) -0.0405(2) 0.0624(11) Uani d . 1.000
C C18 0.1145(4) 0.6860(2) -0.1048(2) 0.0606(11) Uani d . 1.000
C C19 0.1445(4) 0.7711(2) -0.0721(2) 0.0502(10) Uani d . 1.000
O O4 0.5655(3) 0.70099(13) 0.22569(13) 0.0604(7) Uani d . 1.000
O O5 0.5765(3) 0.84240(12) 0.45454(14) 0.0671(8) Uani d . 1.000
O O6 0.6863(3) 1.05028(13) 0.23145(14) 0.0636(8) Uani d . 1.000
N N3 0.6153(3) 0.86251(12) 0.25785(15) 0.0453(7) Uani d . 1.000
N N4 0.6275(3) 0.93017(16) 0.32441(16) 0.0445(8) Uani d . 1.000
C C20 0.6151(3) 0.80171(17) 0.09706(18) 0.0405(8) Uani d . 1.000
C C21 0.5877(4) 0.7193(2) 0.13030(19) 0.0463(9) Uani d . 1.000
C C22 0.5778(4) 0.6479(2) 0.0648(2) 0.0531(11) Uani d . 1.000
C C23 0.5919(4) 0.65916(19) -0.0325(2) 0.0528(10) Uani d . 1.000
C C24 0.6215(4) 0.7534(2) -0.1750(2) 0.0622(11) Uani d . 1.000
C C25 0.6385(5) 0.8332(2) -0.2133(2) 0.0768(13) Uani d . 1.000
C C26 0.6504(5) 0.9047(2) -0.1502(2) 0.0741(13) Uani d . 1.000
C C27 0.6458(4) 0.89602(18) -0.0499(2) 0.0586(10) Uani d . 1.000
C C28 0.6263(3) 0.81455(19) -0.00696(19) 0.0433(9) Uani d . 1.000
C C29 0.6146(4) 0.7425(2) -0.0723(2) 0.0467(10) Uani d . 1.000
C C30 0.6276(4) 0.8741(2) 0.16541(19) 0.0452(9) Uani d . 1.000
C C31 0.6607(3) 1.01881(17) 0.30956(19) 0.0452(8) Uani d . 1.000
C C32 0.6049(3) 0.91258(18) 0.42416(18) 0.0461(8) Uani d . 1.000
C C33 0.6265(4) 0.99628(18) 0.4763(2) 0.0436(9) Uani d . 1.000
C C34 0.6154(5) 1.0177(2) 0.5741(2) 0.0546(10) Uani d . 1.000
C C35 0.6407(4) 1.1019(2) 0.6024(2) 0.0622(11) Uani d . 1.000
C C36 0.6709(4) 1.1646(2) 0.5349(2) 0.0606(11) Uani d . 1.000
C C37 0.6803(4) 1.1441(2) 0.4362(2) 0.0535(11) Uani d . 1.000
C C38 0.6587(3) 1.0595(2) 0.40803(19) 0.0424(8) Uani d . 1.000
H H1 0.18180 1.03670 0.24790 0.0920 Uiso c R 1.000
H H3 0.20520 1.18840 0.41890 0.0620 Uiso c R 1.000
H H4 0.17180 1.16920 0.58180 0.0630 Uiso c R 1.000
H H5 0.12740 1.07470 0.72120 0.0710 Uiso c R 1.000
H H6 0.07710 0.94120 0.78240 0.0860 Uiso c R 1.000
H H7 0.04420 0.82340 0.67520 0.0840 Uiso c R 1.000
H H8 0.06530 0.83750 0.50880 0.0690 Uiso c R 1.000
H H11 0.08670 0.85450 0.35830 0.0530 Uiso c R 1.000
H H16 0.02790 0.59970 0.10130 0.0670 Uiso c R 1.000
H H17 0.04980 0.56820 -0.06390 0.0750 Uiso c R 1.000
H H18 0.12440 0.67110 -0.17070 0.0730 Uiso c R 1.000
H H19 0.17400 0.81370 -0.11540 0.0600 Uiso c R 1.000
H H4A 0.61750 0.73840 0.26440 0.0910 Uiso c R 1.000
H H22 0.56140 0.59270 0.08900 0.0640 Uiso c R 1.000
H H23 0.58680 0.61140 -0.07470 0.0630 Uiso c R 1.000
H H24 0.61430 0.70550 -0.21720 0.0750 Uiso c R 1.000
H H25 0.64230 0.84000 -0.28160 0.0920 Uiso c R 1.000
H H26 0.66160 0.95940 -0.17690 0.0890 Uiso c R 1.000
H H27 0.65580 0.94480 -0.00910 0.0700 Uiso c R 1.000
H H30 0.64470 0.92940 0.14200 0.0540 Uiso c R 1.000
H H34 0.59120 0.97600 0.61970 0.0650 Uiso c R 1.000
H H35 0.63760 1.11730 0.66890 0.0750 Uiso c R 1.000
H H36 0.68510 1.22170 0.55600 0.0730 Uiso c R 1.000
H H37 0.70080 1.18640 0.39030 0.0640 Uiso c R 1.000

loop_
_atom_type_symbol
_atom_type_description
_atom_type_scat_dispersion_real
_atom_type_scat_dispersion_imag
_atom_type_scat_source
C C 0.0033 0.0016 'International Tables Vol C Tables 4.2.6.8 and 6.1.1.4'
H H 0.0000 0.0000 'International Tables Vol C Tables 4.2.6.8 and 6.1.1.4'
N N 0.0061 0.0033 'International Tables Vol C Tables 4.2.6.8 and 6.1.1.4'
O O 0.0106 0.0060 'International Tables Vol C Tables 4.2.6.8 and 6.1.1.4'

loop_
_geom_angle_atom_site_label_1
_geom_angle_atom_site_label_2
_geom_angle_atom_site_label_3
_geom_angle
_geom_angle_publ_flag
C2 O1 H1 109.00 no
C21 O4 H4A 110.00 no
N2 N1 C11 121.7(2) no
N1 N2 C13 117.8(2) no
C12 N2 C13 111.6(2) no
N1 N2 C12 130.6(2) no
N4 N3 C30 121.4(2) no
C31 N4 C32 112.0(2) no
N3 N4 C32 118.0(2) no
N3 N4 C31 130.0(2) no
C9 C1 C11 121.1(2) no
C2 C1 C11 120.8(2) no
C2 C1 C9 118.1(2) no
C1 C2 C3 121.7(2) no
O1 C2 C3 116.2(3) no
O1 C2 C1 122.1(3) no
C2 C3 C4 120.2(3) no
C3 C4 C10 121.6(3) no
C6 C5 C10 121.5(3) no
C5 C6 C7 119.2(3) no
C6 C7 C8 121.5(3) no
C7 C8 C9 120.6(3) no
C1 C9 C10 119.4(2) no
C8 C9 C10 117.4(2) no
C1 C9 C8 123.2(2) no
C5 C10 C9 119.8(3) no
C4 C10 C9 118.9(2) no
C4 C10 C5 121.4(3) no
N1 C11 C1 120.7(3) no
N2 C12 C15 104.9(2) no
O2 C12 C15 129.8(3) no
O2 C12 N2 125.4(2) no
N2 C13 C14 105.9(2) no
O3 C13 N2 123.8(2) no
O3 C13 C14 130.3(2) no
C13 C14 C15 107.9(2) no
C13 C14 C19 130.2(3) no
C15 C14 C19 121.8(3) no
C14 C15 C16 120.2(2) no
C12 C15 C16 130.1(3) no
C12 C15 C14 109.7(3) no
C15 C16 C17 117.4(3) no
C16 C17 C18 122.3(3) no
C17 C18 C19 120.2(3) no
C14 C19 C18 118.0(3) no
C4 C3 H3 120.00 no
C2 C3 H3 120.00 no
C10 C4 H4 119.00 no
C3 C4 H4 119.00 no
C10 C5 H5 119.00 no
C6 C5 H5 119.00 no
C5 C6 H6 120.00 no
C7 C6 H6 120.00 no
C8 C7 H7 119.00 no
C6 C7 H7 119.00 no
C9 C8 H8 120.00 no
C7 C8 H8 120.00 no
N1 C11 H11 120.00 no
C1 C11 H11 120.00 no
C15 C16 H16 121.00 no
C17 C16 H16 121.00 no
C18 C17 H17 119.00 no
C16 C17 H17 119.00 no
C19 C18 H18 120.00 no
C17 C18 H18 120.00 no
C14 C19 H19 121.00 no
C18 C19 H19 121.00 no
C21 C20 C28 118.9(2) no
C28 C20 C30 120.5(2) no
C21 C20 C30 120.6(2) no
O4 C21 C20 123.4(2) no
C20 C21 C22 121.3(2) no
O4 C21 C22 115.3(3) no
C21 C22 C23 120.2(3) no
C22 C23 C29 121.4(3) no
C25 C24 C29 120.5(3) no
C24 C25 C26 119.8(3) no
C25 C26 C27 121.1(3) no
C26 C27 C28 121.2(3) no
C20 C28 C27 123.7(3) no
C27 C28 C29 117.0(2) no
C20 C28 C29 119.4(3) no
C23 C29 C24 120.6(3) no
C23 C29 C28 118.9(2) no
C24 C29 C28 120.6(3) no
N3 C30 C20 120.3(3) no
O6 C31 N4 125.0(2) no
N4 C31 C38 105.1(2) no
O6 C31 C38 129.9(3) no
O5 C32 C33 130.7(2) no
N4 C32 C33 105.3(2) no
O5 C32 N4 124.1(2) no
C32 C33 C38 108.8(2) no
C34 C33 C38 120.5(3) no
C32 C33 C34 130.6(3) no
C33 C34 C35 118.1(3) no
C34 C35 C36 121.5(3) no
C35 C36 C37 121.0(3) no
C36 C37 C38 117.7(3) no
C31 C38 C37 130.0(3) no
C33 C38 C37 121.2(2) no
C31 C38 C33 108.8(3) no
C21 C22 H22 120.00 no
C23 C22 H22 120.00 no
C22 C23 H23 119.00 no
C29 C23 H23 119.00 no
C25 C24 H24 120.00 no
C29 C24 H24 120.00 no
C24 C25 H25 120.00 no
C26 C25 H25 120.00 no
C25 C26 H26 119.00 no
C27 C26 H26 119.00 no
C26 C27 H27 119.00 no
C28 C27 H27 119.00 no
N3 C30 H30 120.00 no
C20 C30 H30 120.00 no
C33 C34 H34 121.00 no
C35 C34 H34 121.00 no
C34 C35 H35 119.00 no
C36 C35 H35 119.00 no
C35 C36 H36 120.00 no
C37 C36 H36 119.00 no
C36 C37 H37 121.00 no
C38 C37 H37 121.00 no

loop_
_geom_bond_atom_site_label_1
_geom_bond_atom_site_label_2
_geom_bond_distance
_geom_bond_publ_flag
O1 C2 1.343(3) no
O2 C12 1.200(3) no
O3 C13 1.203(3) no
O1 H1 0.8200 no
O4 C21 1.352(3) no
O5 C32 1.193(3) no
O6 C31 1.203(3) no
O4 H4A 0.8200 no
N1 C11 1.281(3) no
N1 N2 1.366(3) no
N2 C12 1.409(4) no
N2 C13 1.410(3) no
N3 N4 1.371(3) no
N3 C30 1.275(3) no
N4 C32 1.407(3) no
N4 C31 1.415(4) no
C1 C2 1.401(4) no
C1 C11 1.438(4) no
C1 C9 1.432(4) no
C2 C3 1.386(4) no
C3 C4 1.352(4) no
C4 C10 1.409(4) no
C5 C6 1.357(4) no
C5 C10 1.397(4) no
C6 C7 1.389(4) no
C7 C8 1.365(4) no
C8 C9 1.418(4) no
C9 C10 1.420(4) no
C12 C15 1.467(4) no
C13 C14 1.467(4) no
C14 C15 1.385(4) no
C14 C19 1.360(4) no
C15 C16 1.388(4) no
C16 C17 1.378(4) no
C17 C18 1.364(4) no
C18 C19 1.395(4) no
C3 H3 0.9300 no
C4 H4 0.9300 no
C5 H5 0.9300 no
C6 H6 0.9300 no
C7 H7 0.9300 no
C8 H8 0.9300 no
C11 H11 0.9300 no
C16 H16 0.9300 no
C17 H17 0.9300 no
C18 H18 0.9300 no
C19 H19 0.9300 no
C20 C21 1.380(4) no
C20 C28 1.430(3) no
C20 C30 1.443(4) no
C21 C22 1.408(4) no
C22 C23 1.342(4) no
C23 C29 1.419(4) no
C24 C29 1.401(4) no
C24 C25 1.354(4) no
C25 C26 1.389(4) no
C26 C27 1.362(4) no
C27 C28 1.407(4) no
C28 C29 1.414(4) no
C31 C38 1.469(4) no
C32 C33 1.469(4) no
C33 C38 1.391(4) no
C33 C34 1.373(4) no
C34 C35 1.362(4) no
C35 C36 1.374(4) no
C36 C37 1.378(4) no
C37 C38 1.366(4) no
C22 H22 0.9300 no
C23 H23 0.9300 no
C24 H24 0.9300 no
C25 H25 0.9300 no
C26 H26 0.9300 no
C27 H27 0.9300 no
C30 H30 0.9300 no
C34 H34 0.9300 no
C35 H35 0.9300 no
C36 H36 0.9300 no
C37 H37 0.9300 no

loop_
_geom_hbond_atom_site_label_D
_geom_hbond_atom_site_label_H
_geom_hbond_atom_site_label_A
_geom_hbond_site_symmetry_A
_geom_hbond_distance_DH
_geom_hbond_distance_HA
_geom_hbond_distance_DA
_geom_hbond_angle_DHA
_geom_hbond_publ_flag
O1 H1 N1 . 0.82 1.83 2.555(3) 147 yes
O4 H4A N3 . 0.82 1.93 2.555(3) 133 yes
C18 H18 O6 2_645 0.93 2.53 3.204(4) 129 yes
C35 H35 O4 2_656 0.93 2.56 3.339(4) 141 yes

loop_
_geom_torsion_atom_site_label_1
_geom_torsion_atom_site_label_2
_geom_torsion_atom_site_label_3
_geom_torsion_atom_site_label_4
_geom_torsion
_geom_torsion_publ_flag
C11 N1 N2 C12 1.8(4) no
C11 N1 N2 C13 -177.5(2) no
N2 N1 C11 C1 180.0(2) no
C13 N2 C12 C15 0.4(3) no
C12 N2 C13 O3 -179.0(2) no
N1 N2 C13 C14 179.3(2) no
C12 N2 C13 C14 -0.1(3) no
N1 N2 C13 O3 0.4(4) no
N1 N2 C12 O2 1.5(4) no
C13 N2 C12 O2 -179.3(2) no
N1 N2 C12 C15 -178.9(2) no
C30 N3 N4 C31 -2.6(4) no
C30 N3 N4 C32 177.5(2) no
N4 N3 C30 C20 179.7(2) no
C32 N4 C31 C38 0.0(3) no
C31 N4 C32 O5 -179.6(2) no
N3 N4 C32 C33 179.6(2) no
C31 N4 C32 C33 -0.3(3) no
N3 N4 C32 O5 0.3(4) no
N3 N4 C31 O6 -0.6(4) no
C32 N4 C31 O6 179.3(2) no
N3 N4 C31 C38 -179.9(2) no
C9 C1 C2 O1 177.8(2) no
C9 C1 C11 N1 -178.1(2) no
C11 C1 C2 C3 179.3(3) no
C11 C1 C2 O1 -1.1(4) no
C9 C1 C2 C3 -1.9(4) no
C2 C1 C9 C8 -178.3(2) no
C2 C1 C9 C10 0.9(3) no
C2 C1 C11 N1 0.7(4) no
C11 C1 C9 C10 179.7(2) no
C11 C1 C9 C8 0.5(4) no
C1 C2 C3 C4 1.1(4) no
O1 C2 C3 C4 -178.6(3) no
C2 C3 C4 C10 0.7(4) no
C3 C4 C10 C9 -1.6(4) no
C3 C4 C10 C5 178.1(3) no
C6 C5 C10 C9 0.1(4) no
C10 C5 C6 C7 -0.5(5) no
C6 C5 C10 C4 -179.6(3) no
C5 C6 C7 C8 0.5(5) no
C6 C7 C8 C9 0.0(5) no
C7 C8 C9 C10 -0.4(4) no
C7 C8 C9 C1 178.9(3) no
C8 C9 C10 C4 -180.0(3) no
C1 C9 C10 C5 -179.0(2) no
C1 C9 C10 C4 0.7(4) no
C8 C9 C10 C5 0.3(4) no
N2 C12 C15 C16 179.7(3) no
N2 C12 C15 C14 -0.5(3) no
O2 C12 C15 C14 179.1(3) no
O2 C12 C15 C16 -0.7(5) no
N2 C13 C14 C19 179.5(3) no
O3 C13 C14 C15 178.6(3) no
N2 C13 C14 C15 -0.2(3) no
O3 C13 C14 C19 -1.7(5) no
C13 C14 C15 C16 -179.7(2) no
C13 C14 C15 C12 0.4(3) no
C13 C14 C19 C18 -179.9(2) no
C19 C14 C15 C12 -179.3(2) no
C19 C14 C15 C16 0.6(4) no
C15 C14 C19 C18 -0.2(4) no
C14 C15 C16 C17 -0.9(4) no
C12 C15 C16 C17 178.9(3) no
C15 C16 C17 C18 1.0(4) no
C16 C17 C18 C19 -0.7(5) no
C17 C18 C19 C14 0.3(4) no
C30 C20 C21 C22 -179.1(3) no
C28 C20 C21 C22 2.4(4) no
C30 C20 C21 O4 2.0(4) no
C28 C20 C30 N3 179.2(2) no
C30 C20 C28 C29 179.7(2) no
C21 C20 C30 N3 0.7(4) no
C28 C20 C21 O4 -176.5(2) no
C30 C20 C28 C27 -1.3(4) no
C21 C20 C28 C27 177.2(2) no
C21 C20 C28 C29 -1.8(3) no
O4 C21 C22 C23 177.9(3) no
C20 C21 C22 C23 -1.1(4) no
C21 C22 C23 C29 -0.8(4) no
C22 C23 C29 C28 1.3(4) no
C22 C23 C29 C24 -177.5(3) no
C25 C24 C29 C28 -0.3(4) no
C29 C24 C25 C26 0.4(5) no
C25 C24 C29 C23 178.4(3) no
C24 C25 C26 C27 0.2(5) no
C25 C26 C27 C28 -0.9(5) no
C26 C27 C28 C29 0.9(4) no
C26 C27 C28 C20 -178.1(3) no
C27 C28 C29 C24 -0.3(4) no
C20 C28 C29 C24 178.8(2) no
C27 C28 C29 C23 -179.1(3) no
C20 C28 C29 C23 0.0(4) no
O6 C31 C38 C37 2.0(4) no
N4 C31 C38 C33 0.3(3) no
N4 C31 C38 C37 -178.8(3) no
O6 C31 C38 C33 -178.9(3) no
O5 C32 C33 C34 -1.8(5) no
O5 C32 C33 C38 179.7(3) no
N4 C32 C33 C34 178.9(3) no
N4 C32 C33 C38 0.5(3) no
C32 C33 C34 C35 -179.6(3) no
C38 C33 C34 C35 -1.3(5) no
C32 C33 C38 C31 -0.5(3) no
C32 C33 C38 C37 178.7(2) no
C34 C33 C38 C31 -179.1(3) no
C34 C33 C38 C37 0.1(4) no
C33 C34 C35 C36 1.9(5) no
C34 C35 C36 C37 -1.3(5) no
C35 C36 C37 C38 0.0(4) no
C36 C37 C38 C31 179.6(2) no
C36 C37 C38 C33 0.6(4) no

loop_
_cod_related_entry_id
_cod_related_entry_database
_cod_related_entry_code
1 ChemSpider 17926700
